data_7047773
loop_
_publ_author_name
'Tanuhadi, Elias'
'Roller, Alexander'
'Giester, Gerald'
'Kampatsikas, Ioannis'
'Rompel, Annette'

_publ_section_title
;
 Synthesis of the first Zn<sub>6</sub>-hexagon sandwich-tungstoantimonate
 via rearrangement of a non-lacunary Krebs-type polyoxotungstate.
;
_journal_issue 44
_journal_name_full 'Dalton transactions (Cambridge, England : 2003)'
_journal_page_first 15651
_journal_page_last 15655
_journal_paper_doi 10.1039/c8dt02787k
_journal_volume 47
_journal_year 2018
_chemical_formula_moiety 'H12 Na5 O83 Sb2 W19.89 Zn2.11, 4(C12 H10.25 N4)'
_chemical_formula_sum 'C48 H53 N16 Na5 O83 Sb2 W19.89 Zn2.11'
_chemical_formula_weight 6335.22
_chemical_name_common '(2, 3-DAP)-di-zinc-18-tungstoantimonate'
_space_group_crystal_system triclinic
_space_group_IT_number 2
_space_group_name_Hall '-P 1'
_space_group_name_H-M_alt 'P -1'
_symmetry_space_group_name_Hall '-P 1'
_symmetry_space_group_name_H-M 'P -1'
_atom_sites_solution_hydrogens mixed
_atom_sites_solution_primary heavy
_audit_creation_date 2017-08-16
_audit_creation_method
;
Olex2 1.2
(compiled 2017.08.10 svn.r3458 for OlexSys, GUI svn.r5375)
;
_audit_update_record
;
2018-07-03 deposited with the CCDC.
2018-10-09 downloaded from the CCDC.
;
_cell_angle_alpha 92.665(3)
_cell_angle_beta 93.300(3)
_cell_angle_gamma 115.147(3)
_cell_formula_units_Z 1
_cell_length_a 12.6796(7)
_cell_length_b 14.1057(7)
_cell_length_c 20.5025(11)
_cell_measurement_reflns_used 9979
_cell_measurement_temperature 200.0
_cell_measurement_theta_max 30.522
_cell_measurement_theta_min 2.559
_cell_volume 3303.7(3)
_computing_cell_refinement 'SAINT v8.37A (Bruker, 2015)'
_computing_data_reduction 'SAINT v8.37A (Bruker, 2015)'
_computing_molecular_graphics 'Olex2 (Dolomanov et al., 2009)'
_computing_publication_material 'Olex2 (Dolomanov et al., 2009)'
_computing_structure_refinement 'ShelXL (Sheldrick, 2015)'
_computing_structure_solution 'ShelXS (Sheldrick, 2008)'
_diffrn_ambient_temperature 200.0
_diffrn_measured_fraction_theta_full 0.996
_diffrn_measured_fraction_theta_max 0.996
_diffrn_measurement_device_type 'Bruker X8 APEX'
_diffrn_radiation_probe x-ray
_diffrn_radiation_type MoK\a
_diffrn_radiation_wavelength 0.71073
_diffrn_reflns_av_R_equivalents 0.0519
_diffrn_reflns_av_unetI/netI 0.0431
_diffrn_reflns_Laue_measured_fraction_full 0.996
_diffrn_reflns_Laue_measured_fraction_max 0.996
_diffrn_reflns_limit_h_max 15
_diffrn_reflns_limit_h_min -15
_diffrn_reflns_limit_k_max 16
_diffrn_reflns_limit_k_min -16
_diffrn_reflns_limit_l_max 24
_diffrn_reflns_limit_l_min -24
_diffrn_reflns_number 65919
_diffrn_reflns_point_group_measured_fraction_full 0.996
_diffrn_reflns_point_group_measured_fraction_max 0.996
_diffrn_reflns_theta_full 25.242
_diffrn_reflns_theta_max 25.348
_diffrn_reflns_theta_min 2.115
_diffrn_source 'sealed x-ray tube'
_diffrn_source_type 'Incoatec IuS'
_exptl_absorpt_coefficient_mu 18.120
_exptl_absorpt_correction_T_max 0.7461
_exptl_absorpt_correction_T_min 0.4500
_exptl_absorpt_correction_type multi-scan
_exptl_absorpt_process_details
;
SADABS-2016/2 (Bruker,2016/2) was used for absorption correction. 
wR2(int) was 0.1163 before and 0.0645 after correction. 
The Ratio of minimum to maximum transmission is 0.6031. 
The \l/2 correction factor is Not present.
;
_exptl_crystal_colour 'clear red'
_exptl_crystal_colour_lustre clear
_exptl_crystal_colour_primary red
_exptl_crystal_density_diffrn 3.184
_exptl_crystal_description plate
_exptl_crystal_F_000 2809
_exptl_crystal_recrystallization_method 'Evaporation from water buffer'
_exptl_crystal_size_max 0.125
_exptl_crystal_size_mid 0.05
_exptl_crystal_size_min 0.01
_refine_diff_density_max 3.724
_refine_diff_density_min -1.822
_refine_diff_density_rms 0.322
_refine_ls_extinction_method none
_refine_ls_goodness_of_fit_ref 1.018
_refine_ls_hydrogen_treatment constr
_refine_ls_matrix_type full
_refine_ls_number_parameters 798
_refine_ls_number_reflns 12045
_refine_ls_number_restraints 37
_refine_ls_restrained_S_all 1.018
_refine_ls_R_factor_all 0.0519
_refine_ls_R_factor_gt 0.0403
_refine_ls_shift/su_max 0.001
_refine_ls_shift/su_mean 0.000
_refine_ls_structure_factor_coef Fsqd
_refine_ls_weighting_details 'w=1/[\s^2^(Fo^2^)+(0.0329P)^2^+128.4466P] where P=(Fo^2^+2Fc^2^)/3'
_refine_ls_weighting_scheme calc
_refine_ls_wR_factor_gt 0.0915
_refine_ls_wR_factor_ref 0.0956
_reflns_Friedel_coverage 0.000
_reflns_number_gt 10072
_reflns_number_total 12045
_reflns_threshold_expression 'I > 2\s(I)'
_cod_data_source_file c8dt02787k2.cif
_cod_data_source_block et046_0m_a
_cod_depositor_comments 'Adding full bibliography for 7047772--7047776.cif.'
_cod_database_code 7047773
_shelx_space_group_comment
;
The symmetry employed for this shelxl refinement is uniquely defined
by the following loop, which should always be used as a source of
symmetry information in preference to the above space-group names.
They are only intended as comments.
;

loop_
_space_group_symop_operation_xyz
'x, y, z'
'-x, -y, -z'

loop_
_atom_site_label
_atom_site_type_symbol
_atom_site_fract_x
_atom_site_fract_y
_atom_site_fract_z
_atom_site_U_iso_or_equiv
_atom_site_adp_type
_atom_site_occupancy
_atom_site_site_symmetry_order
_atom_site_calc_flag
_atom_site_refinement_flags_posn
_atom_site_refinement_flags_adp
_atom_site_refinement_flags_occupancy
_atom_site_disorder_assembly
_atom_site_disorder_group
W1 W 0.53236(4) 0.64990(4) 0.31070(2) 0.01310(11) Uani 1 1 d . . . . .
W2 W 0.61797(4) 0.42855(4) 0.30494(2) 0.01316(11) Uani 1 1 d . . . . .
W3 W 0.65726(4) 0.33588(4) 0.16330(2) 0.01341(11) Uani 1 1 d . . . . .
W4 W 0.84436(4) 0.57839(4) 0.22006(2) 0.01419(12) Uani 1 1 d . . . . .
W5 W 0.75702(4) 0.79322(4) 0.22547(2) 0.01437(12) Uani 1 1 d . . . . .
W6 W 0.48626(4) 0.75011(4) 0.17586(2) 0.01353(12) Uani 1 1 d . . . . .
W7 W 0.27680(4) 0.48124(4) 0.19842(2) 0.01463(12) Uani 1 1 d . . . . .
W8 W 0.35550(4) 0.28454(4) 0.19380(2) 0.01512(12) Uani 1 1 d . . . . .
W9 W 0.31321(4) 0.38395(4) 0.05202(2) 0.01616(12) Uani 1 1 d . . . . .
Sb1 Sb 0.58135(7) 0.54846(6) 0.13452(4) 0.00967(16) Uani 1 1 d . . . . .
Na1 Na 0.3608(6) 0.1777(5) 0.0587(3) 0.0183(14) Uani 0.75 1 d . U P A 1
Na2 Na 0.9568(6) 0.3762(7) 0.2113(4) 0.0338(19) Uani 0.75 1 d . U P B 1
Na3 Na 0.7853(4) 0.4484(4) -0.0633(2) 0.0145(10) Uani 1 1 d . U . A 1
O1 O 0.5847(7) 0.6534(6) 0.2052(4) 0.0114(10) Uani 1 1 d . . . . .
O2 O 0.6486(7) 0.4869(6) 0.2014(4) 0.0114(10) Uani 1 1 d . . . . .
O3 O 0.4172(7) 0.4474(6) 0.1481(4) 0.0114(10) Uani 1 1 d . . . . .
O0AA O 0.5961(7) 0.5534(7) 0.3240(4) 0.0172(19) Uani 1 1 d . . . . .
O1AA O 0.6809(7) 0.7640(7) 0.3126(4) 0.0150(18) Uani 1 1 d D . . . .
O2AA O 0.4707(7) 0.7412(7) 0.2680(4) 0.0169(19) Uani 1 1 d . . . . .
O7 O 0.3908(7) 0.5378(7) 0.2717(4) 0.0165(19) Uani 1 1 d . . . . .
O8 O 0.6400(7) 0.3208(7) 0.2565(4) 0.0161(18) Uani 1 1 d . . . . .
O9 O 0.7820(7) 0.5132(7) 0.3055(4) 0.0182(19) Uani 1 1 d . . . . .
O10 O 0.4598(7) 0.3614(7) 0.2696(4) 0.0147(18) Uani 1 1 d . . . . .
O11 O 0.8142(7) 0.4337(7) 0.1870(4) 0.0177(19) Uani 1 1 d . . . . .
O12 O 0.4862(7) 0.2756(7) 0.1602(4) 0.0176(19) Uani 1 1 d . . . . .
O13 O 0.8144(7) 0.6931(6) 0.2506(4) 0.0154(18) Uani 1 1 d . . . . .
O14 O 0.6459(8) 0.8502(7) 0.1982(4) 0.022(2) Uani 1 1 d . . . . .
O15 O 0.3481(7) 0.6175(7) 0.1662(4) 0.0180(19) Uani 1 1 d . . . . .
O16 O 0.2554(7) 0.3448(6) 0.2237(4) 0.0158(18) Uani 1 1 d . . . . .
O17 O 0.6441(7) 0.3880(7) 0.0830(4) 0.0191(19) Uani 1 1 d . . . . .
O18 O 0.8458(7) 0.6150(7) 0.1372(4) 0.0185(19) Uani 1 1 d . . . . .
O19 O 0.7892(8) 0.7807(7) 0.1429(4) 0.023(2) Uani 1 1 d . . . . .
O20 O 0.2754(7) 0.2605(7) 0.1092(4) 0.0156(18) Uani 1 1 d . . . . .
O21 O 0.2114(7) 0.4193(6) 0.1121(4) 0.0139(18) Uani 1 1 d . U . . .
O22 O 0.4331(8) 0.3582(7) 0.0254(4) 0.024(2) Uani 1 1 d . . . . .
O23 O 0.4917(8) 0.6645(7) 0.3872(4) 0.021(2) Uani 1 1 d . . . . .
O24 O 0.6104(8) 0.3846(7) 0.3813(4) 0.021(2) Uani 1 1 d . . . . .
O25 O 0.6802(9) 0.2271(7) 0.1424(5) 0.025(2) Uani 1 1 d . . . C 1
O26 O 0.9904(7) 0.6200(7) 0.2456(5) 0.023(2) Uani 1 1 d . . . . .
O27 O 0.8699(8) 0.9115(7) 0.2584(4) 0.022(2) Uani 1 1 d . . . . .
O28 O 0.4272(8) 0.8373(7) 0.1607(4) 0.023(2) Uani 1 1 d . . . . .
O29 O 0.1567(8) 0.4870(7) 0.2300(4) 0.022(2) Uani 1 1 d . . . . .
O30 O 0.2854(8) 0.1605(7) 0.2218(5) 0.025(2) Uani 1 1 d . . . . .
O31 O 0.2005(8) 0.3154(7) -0.0092(4) 0.020(2) Uani 1 1 d . . . . .
O32 O 0.3703(8) 0.5184(7) 0.0299(4) 0.020(2) Uani 1 1 d . . . . .
O33 O 0.4821(7) 0.2868(7) -0.0919(4) 0.0174(19) Uani 1 1 d . . . . .
O34 O 0.4936(9) 0.1904(8) 0.0197(5) 0.034(2) Uani 1 1 d . . . . .
O35 O 0.6992(9) 0.3214(8) -0.0315(5) 0.030(2) Uani 1 1 d . . . . .
O36 O 1.0330(10) 0.7129(10) 0.0533(6) 0.046(3) Uani 1 1 d . . . . .
H36A H 1.040277 0.730758 0.013165 0.069 Uiso 1 1 d R . . D 1
H36B H 1.000357 0.644518 0.049405 0.069 Uiso 1 1 d R . . D 1
O37 O 0.9692(11) 0.8914(9) 0.0463(6) 0.049(3) Uani 1 1 d . . . . .
H37 H 0.980341 0.946444 0.071865 0.073 Uiso 1 1 d R . . E 1
H37A H 0.913501 0.888944 0.018415 0.073 Uiso 1 1 d R . . F 2
O38 O 1.0343(10) 0.8340(9) 0.1709(6) 0.045(3) Uani 1 1 d . . . . .
H38A H 0.997948 0.830276 0.206115 0.067 Uiso 1 1 d R . . G 2
H38B H 1.067568 0.900676 0.165045 0.067 Uiso 1 1 d R . . G 2
W10 W 0.56752(9) 0.32224(8) -0.00583(5) 0.0186(3) Uani 0.782(5) 1 d . . P A 1
W11 W 0.920(3) 0.752(3) 0.0974(15) 0.0166(17) Uani 0.164(5) 1 d . . P H 1
Zn10 Zn 0.5383(12) 0.3256(11) 0.0033(6) 0.0186(3) Uani 0.218(5) 1 d . . P A 2
Zn11 Zn 0.9125(14) 0.7628(13) 0.0914(8) 0.0166(17) Uani 0.836(5) 1 d . . P H 2
N1 N 0.0208(9) 0.3719(8) 0.4324(5) 0.016(2) Uani 1 1 d . . . . .
H1 H -0.010871 0.366304 0.392210 0.019 Uiso 0.25 1 calc R . P . .
N2 N 0.1230(9) 0.3959(8) 0.5584(5) 0.015(2) Uani 1 1 d . . . . .
N3 N -0.2295(10) 0.3705(10) 0.6428(6) 0.028(3) Uani 1 1 d . . . . .
H3A H -0.198651 0.378713 0.683446 0.034 Uiso 1 1 calc R . . . .
H3B H -0.302157 0.361685 0.635089 0.034 Uiso 1 1 calc R . . . .
N4 N -0.3330(9) 0.3419(9) 0.5152(5) 0.021(2) Uani 1 1 d . . . . .
H4A H -0.366836 0.331539 0.475148 0.025 Uiso 1 1 calc R . . . .
H4B H -0.372629 0.341951 0.549037 0.025 Uiso 1 1 calc R . . . .
C1 C 0.1337(11) 0.3826(10) 0.4426(6) 0.017(3) Uani 1 1 d . . . . .
C2 C 0.1967(11) 0.3827(10) 0.3902(6) 0.019(3) Uani 1 1 d . . . . .
H2 H 0.161550 0.377114 0.347186 0.023 Uiso 1 1 calc R . . . .
C3 C 0.3081(13) 0.3905(11) 0.3978(7) 0.031(4) Uani 1 1 d . . . . .
H3 H 0.349517 0.388864 0.360946 0.037 Uiso 1 1 calc R . . . .
C4 C 0.3594(11) 0.4012(10) 0.4625(7) 0.022(3) Uani 1 1 d . . . . .
H4 H 0.436978 0.407556 0.468957 0.027 Uiso 1 1 calc R . . . .
C5 C 0.3005(11) 0.4025(10) 0.5158(7) 0.021(3) Uani 1 1 d . . . . .
H5 H 0.336160 0.408975 0.558828 0.025 Uiso 1 1 calc R . . . .
C6 C 0.1849(11) 0.3942(10) 0.5061(6) 0.018(3) Uani 1 1 d . . . . .
C7 C 0.0109(11) 0.3840(9) 0.5503(6) 0.015(3) Uani 1 1 d . . . . .
C8 C -0.0531(11) 0.3847(10) 0.6022(6) 0.019(3) Uani 1 1 d . . . . .
H8 H -0.017753 0.394677 0.645679 0.023 Uiso 1 1 calc R . . . .
C9 C -0.1657(11) 0.3713(10) 0.5928(6) 0.017(3) Uani 1 1 d . . . . .
C10 C -0.2207(11) 0.3576(10) 0.5247(7) 0.018(3) Uani 1 1 d . . . . .
C11 C -0.1557(11) 0.3581(10) 0.4730(6) 0.018(3) Uani 1 1 d . . . . .
H11 H -0.189622 0.350208 0.429439 0.022 Uiso 1 1 calc R . . . .
C12 C -0.0407(11) 0.3700(9) 0.4835(6) 0.015(3) Uani 1 1 d . . . . .
N5 N 0.0357(10) 0.1212(8) 0.4510(5) 0.021(2) Uani 1 1 d . . . . .
N6 N 0.1595(10) 0.1525(9) 0.5724(6) 0.025(3) Uani 1 1 d D . . . .
H6 H 0.199224 0.162836 0.610722 0.030 Uiso 0.25 1 calc R . P . .
N7 N -0.1647(12) 0.1513(10) 0.6767(6) 0.035(3) Uani 1 1 d . . . . .
H7A H -0.125061 0.162890 0.715138 0.042 Uiso 1 1 calc R . . . .
H7B H -0.237185 0.144348 0.674103 0.042 Uiso 1 1 calc R . . . .
N8 N -0.2924(10) 0.1134(9) 0.5546(6) 0.025(3) Uani 1 1 d . . . . .
H8A H -0.333079 0.101367 0.516424 0.030 Uiso 1 1 calc R . . . .
H8B H -0.324114 0.118532 0.590865 0.030 Uiso 1 1 calc R . . . .
C13 C 0.1481(12) 0.1285(10) 0.4558(7) 0.024(3) Uani 1 1 d . . . . .
C14 C 0.2023(13) 0.1234(11) 0.3984(7) 0.030(3) Uani 1 1 d . . . . .
H14 H 0.161791 0.114460 0.356446 0.036 Uiso 1 1 calc R . . . .
C15 C 0.3148(13) 0.1315(12) 0.4038(9) 0.039(4) Uani 1 1 d . . . . .
H15 H 0.350961 0.128596 0.364871 0.046 Uiso 1 1 calc R . . . .
C16 C 0.3764(14) 0.1435(12) 0.4631(9) 0.037(4) Uani 1 1 d . . . . .
H16 H 0.453803 0.148898 0.464885 0.045 Uiso 1 1 calc R . . . .
C17 C 0.3249(12) 0.1477(11) 0.5210(7) 0.027(3) Uani 1 1 d . . . . .
H17 H 0.364989 0.152462 0.562432 0.032 Uiso 1 1 calc R . . . .
C18 C 0.2119(12) 0.1449(10) 0.5165(7) 0.021(3) Uani 1 1 d . . . . .
C19 C 0.0506(12) 0.1449(9) 0.5704(7) 0.020(3) Uani 1 1 d . . . . .
C20 C -0.0014(11) 0.1550(9) 0.6268(6) 0.018(3) Uani 1 1 d . . . . .
H20 H 0.041608 0.169483 0.668395 0.021 Uiso 1 1 calc R . . . .
C21 C -0.1152(13) 0.1441(10) 0.6225(7) 0.023(3) Uani 1 1 d . . . . .
C22 C -0.1818(12) 0.1241(10) 0.5575(6) 0.020(3) Uani 1 1 d . . . . .
C23 C -0.1284(11) 0.1169(9) 0.5026(6) 0.018(3) Uani 1 1 d . . . . .
H23 H -0.171357 0.104241 0.461120 0.021 Uiso 1 1 calc R . . . .
C24 C -0.0128(11) 0.1273(10) 0.5048(6) 0.017(3) Uani 1 1 d . . . . .
O3AA O 0.8983(10) 0.3696(9) 0.3131(5) 0.041(3) Uani 1 1 d . . . . .
O4AA O 0.8913(10) 0.4878(10) 0.0347(6) 0.049(3) Uani 1 1 d . . . . .
O5AA O 0.9664(14) 0.3532(14) 0.1020(9) 0.055(4) Uani 0.75 1 d . U P . .
O6AA O 0.2140(18) 0.0406(14) 0.0716(10) 0.078(7) Uani 0.75 1 d . U P . .

loop_
_atom_site_aniso_label
_atom_site_aniso_U_11
_atom_site_aniso_U_22
_atom_site_aniso_U_33
_atom_site_aniso_U_23
_atom_site_aniso_U_13
_atom_site_aniso_U_12
W1 0.0141(3) 0.0179(3) 0.0086(2) 0.00069(19) 0.00043(18) 0.0083(2)
W2 0.0164(3) 0.0174(3) 0.0073(2) 0.00211(19) 0.00016(18) 0.0088(2)
W3 0.0196(3) 0.0152(3) 0.0096(2) 0.00187(19) 0.00129(19) 0.0115(2)
W4 0.0118(3) 0.0190(3) 0.0117(2) 0.00259(19) -0.00142(19) 0.0067(2)
W5 0.0137(3) 0.0138(3) 0.0123(2) -0.00063(19) -0.00122(19) 0.0032(2)
W6 0.0174(3) 0.0149(3) 0.0113(2) 0.00069(19) -0.00104(19) 0.0101(2)
W7 0.0111(3) 0.0171(3) 0.0156(3) -0.0010(2) 0.00212(19) 0.0061(2)
W8 0.0147(3) 0.0133(3) 0.0160(3) 0.00378(19) 0.0005(2) 0.0046(2)
W9 0.0168(3) 0.0185(3) 0.0103(2) -0.00012(19) -0.00328(19) 0.0054(2)
Sb1 0.0109(4) 0.0116(4) 0.0073(4) 0.0013(3) -0.0001(3) 0.0055(3)
Na1 0.022(4) 0.015(3) 0.015(3) -0.001(3) 0.005(3) 0.005(3)
Na2 0.022(4) 0.054(5) 0.031(4) 0.011(4) 0.000(3) 0.021(4)
Na3 0.013(2) 0.021(3) 0.014(2) 0.0008(19) -0.0016(19) 0.011(2)
O1 0.013(2) 0.014(2) 0.007(2) 0.0001(19) -0.0016(18) 0.006(2)
O2 0.013(2) 0.014(2) 0.007(2) 0.0001(19) -0.0016(18) 0.006(2)
O3 0.013(2) 0.014(2) 0.007(2) 0.0001(19) -0.0016(18) 0.006(2)
O0AA 0.015(5) 0.029(5) 0.009(4) 0.008(4) 0.002(3) 0.010(4)
O1AA 0.013(4) 0.020(5) 0.015(4) -0.001(3) -0.006(3) 0.011(4)
O2AA 0.014(4) 0.027(5) 0.013(4) -0.006(4) -0.004(3) 0.013(4)
O7 0.018(5) 0.016(5) 0.014(4) -0.003(3) -0.005(4) 0.007(4)
O8 0.023(5) 0.017(5) 0.011(4) 0.003(3) -0.001(4) 0.011(4)
O9 0.013(4) 0.026(5) 0.018(5) 0.007(4) -0.003(4) 0.011(4)
O10 0.014(4) 0.019(5) 0.012(4) 0.000(3) 0.002(3) 0.008(4)
O11 0.007(4) 0.028(5) 0.018(5) -0.004(4) 0.000(3) 0.008(4)
O12 0.019(5) 0.015(5) 0.017(5) 0.001(4) 0.006(4) 0.005(4)
O13 0.013(4) 0.015(4) 0.013(4) -0.001(3) -0.005(3) 0.002(4)
O14 0.025(5) 0.017(5) 0.026(5) 0.003(4) -0.005(4) 0.011(4)
O15 0.015(5) 0.020(5) 0.022(5) -0.001(4) -0.004(4) 0.011(4)
O16 0.022(5) 0.011(4) 0.014(4) 0.006(3) 0.004(4) 0.006(4)
O17 0.016(5) 0.020(5) 0.018(5) -0.001(4) -0.001(4) 0.005(4)
O18 0.019(5) 0.021(5) 0.020(5) 0.007(4) 0.000(4) 0.013(4)
O19 0.021(5) 0.027(5) 0.021(5) 0.009(4) 0.002(4) 0.010(4)
O20 0.017(5) 0.019(5) 0.010(4) 0.000(3) -0.002(3) 0.007(4)
O21 0.015(3) 0.017(4) 0.009(3) 0.004(3) -0.002(3) 0.008(3)
O22 0.028(5) 0.023(5) 0.022(5) -0.004(4) -0.002(4) 0.014(4)
O23 0.024(5) 0.026(5) 0.018(5) 0.002(4) 0.007(4) 0.014(4)
O24 0.025(5) 0.026(5) 0.013(4) 0.003(4) -0.003(4) 0.012(4)
O25 0.038(6) 0.022(5) 0.024(5) -0.001(4) 0.003(4) 0.022(5)
O26 0.011(5) 0.030(5) 0.027(5) 0.005(4) 0.004(4) 0.006(4)
O27 0.023(5) 0.020(5) 0.022(5) -0.001(4) -0.006(4) 0.009(4)
O28 0.030(5) 0.025(5) 0.023(5) 0.003(4) -0.004(4) 0.021(5)
O29 0.016(5) 0.026(5) 0.025(5) -0.001(4) 0.007(4) 0.010(4)
O30 0.032(6) 0.014(5) 0.023(5) 0.007(4) 0.005(4) 0.002(4)
O31 0.020(5) 0.022(5) 0.016(5) 0.001(4) -0.006(4) 0.007(4)
O32 0.024(5) 0.020(5) 0.014(4) 0.004(4) 0.002(4) 0.007(4)
O33 0.010(4) 0.024(5) 0.014(4) 0.002(4) -0.003(3) 0.005(4)
O34 0.042(6) 0.039(6) 0.026(6) 0.001(5) -0.006(5) 0.023(5)
O35 0.041(6) 0.036(6) 0.018(5) -0.003(4) -0.008(4) 0.021(5)
O36 0.044(7) 0.056(8) 0.043(7) 0.012(6) 0.013(6) 0.024(6)
O37 0.058(8) 0.038(7) 0.043(7) 0.005(5) -0.006(6) 0.015(6)
O38 0.036(7) 0.052(8) 0.037(7) 0.010(6) 0.009(5) 0.008(6)
W10 0.0259(7) 0.0234(4) 0.0114(5) -0.0019(3) -0.0028(3) 0.0163(4)
W11 0.016(2) 0.024(3) 0.012(3) 0.0090(19) -0.0016(18) 0.0106(16)
Zn10 0.0259(7) 0.0234(4) 0.0114(5) -0.0019(3) -0.0028(3) 0.0163(4)
Zn11 0.016(2) 0.024(3) 0.012(3) 0.0090(19) -0.0016(18) 0.0106(16)
N1 0.019(6) 0.022(6) 0.010(5) 0.005(4) -0.001(4) 0.011(5)
N2 0.012(5) 0.015(5) 0.017(5) 0.002(4) -0.001(4) 0.004(4)
N3 0.020(6) 0.052(8) 0.022(6) 0.000(6) 0.002(5) 0.024(6)
N4 0.021(6) 0.029(6) 0.014(5) 0.005(5) 0.003(4) 0.012(5)
C1 0.018(7) 0.014(7) 0.025(7) -0.002(5) 0.001(5) 0.013(6)
C2 0.020(7) 0.017(7) 0.021(7) 0.005(5) 0.001(5) 0.009(6)
C3 0.035(9) 0.029(8) 0.022(8) 0.003(6) -0.009(6) 0.009(7)
C4 0.014(7) 0.020(7) 0.032(8) -0.001(6) 0.003(6) 0.006(6)
C5 0.010(6) 0.014(7) 0.040(8) 0.005(6) -0.002(6) 0.006(5)
C6 0.022(7) 0.013(7) 0.017(6) 0.002(5) 0.000(5) 0.006(6)
C7 0.017(7) 0.012(6) 0.012(6) 0.000(5) -0.001(5) 0.002(5)
C8 0.025(7) 0.017(7) 0.014(6) -0.004(5) -0.010(5) 0.010(6)
C9 0.022(7) 0.015(7) 0.010(6) -0.002(5) 0.002(5) 0.006(6)
C10 0.011(6) 0.012(6) 0.027(7) 0.002(5) -0.006(5) 0.002(5)
C11 0.012(6) 0.022(7) 0.014(6) 0.000(5) 0.001(5) 0.000(6)
C12 0.024(7) 0.007(6) 0.012(6) -0.003(5) -0.005(5) 0.007(5)
N5 0.028(6) 0.016(6) 0.020(6) -0.002(4) -0.003(5) 0.011(5)
N6 0.024(7) 0.015(6) 0.031(7) -0.003(5) -0.007(5) 0.005(5)
N7 0.038(8) 0.038(8) 0.027(7) 0.003(6) 0.003(6) 0.015(6)
N8 0.022(6) 0.025(6) 0.022(6) -0.006(5) -0.007(5) 0.007(5)
C13 0.026(8) 0.011(7) 0.030(8) -0.003(6) -0.001(6) 0.003(6)
C14 0.037(9) 0.027(8) 0.025(8) 0.002(6) 0.003(6) 0.013(7)
C15 0.026(9) 0.024(8) 0.059(11) -0.007(7) 0.032(8) 0.001(7)
C16 0.022(8) 0.027(9) 0.056(11) -0.014(8) -0.002(7) 0.006(7)
C17 0.022(8) 0.024(8) 0.027(8) -0.010(6) -0.013(6) 0.006(6)
C18 0.030(8) 0.017(7) 0.023(7) -0.002(5) 0.003(6) 0.019(6)
C19 0.022(7) 0.006(6) 0.030(8) 0.000(5) -0.005(6) 0.005(5)
C20 0.023(7) 0.007(6) 0.019(7) -0.001(5) -0.007(5) 0.004(5)
C21 0.034(8) 0.008(6) 0.021(7) 0.003(5) 0.001(6) 0.003(6)
C22 0.026(8) 0.017(7) 0.019(7) -0.001(5) -0.004(6) 0.011(6)
C23 0.020(7) 0.012(6) 0.023(7) 0.004(5) -0.006(5) 0.009(6)
C24 0.025(7) 0.016(7) 0.011(6) 0.006(5) -0.001(5) 0.009(6)
O3AA 0.048(7) 0.053(7) 0.023(6) 0.007(5) -0.004(5) 0.022(6)
O4AA 0.031(6) 0.053(8) 0.056(8) -0.014(6) 0.008(6) 0.013(6)
O5AA 0.042(7) 0.073(8) 0.060(8) -0.012(7) -0.016(6) 0.037(7)
O6AA 0.094(15) 0.045(11) 0.066(13) -0.025(9) 0.045(11) -0.001(10)

loop_
_atom_type_symbol
_atom_type_description
_atom_type_scat_dispersion_real
_atom_type_scat_dispersion_imag
_atom_type_scat_source
C C 0.0033 0.0016 'International Tables Vol C Tables 4.2.6.8 and 6.1.1.4'
H H 0.0000 0.0000 'International Tables Vol C Tables 4.2.6.8 and 6.1.1.4'
N N 0.0061 0.0033 'International Tables Vol C Tables 4.2.6.8 and 6.1.1.4'
Na Na 0.0362 0.0249 'International Tables Vol C Tables 4.2.6.8 and 6.1.1.4'
O O 0.0106 0.0060 'International Tables Vol C Tables 4.2.6.8 and 6.1.1.4'
Sb Sb -0.5866 1.5461 'International Tables Vol C Tables 4.2.6.8 and 6.1.1.4'
W W -0.8490 6.8722 'International Tables Vol C Tables 4.2.6.8 and 6.1.1.4'
Zn Zn 0.2839 1.4301 'International Tables Vol C Tables 4.2.6.8 and 6.1.1.4'

loop_
_geom_angle_atom_site_label_1
_geom_angle_atom_site_label_2
_geom_angle_atom_site_label_3
_geom_angle
_geom_angle_site_symmetry_1
_geom_angle_site_symmetry_3
O0AA W1 O1 87.4(3) . .
O0AA W1 O1AA 92.8(4) . .
O0AA W1 O2AA 162.1(3) . .
W10a NA3a W7 108.68(14) . 2_665
W10a NA1a W8 108.76(19) . .
W10a NA1a W9 78.08(15) . .
O0AA W1 O7 89.6(4) . .
O1AA W1 O1 74.6(3) . .
O1AA W1 O2AA 86.5(3) . .
O1AA W1 O7 156.6(4) . .
O2AA W1 O1 75.2(3) . .
O7 W1 O1 82.3(3) . .
O7 W1 O2AA 84.2(3) . .
O23 W1 O1 171.3(4) . .
O23 W1 O0AA 100.9(4) . .
O23 W1 O1AA 102.1(4) . .
O23 W1 O2AA 96.7(4) . .
W10a NA3a W9 81.47(12) . 2_665
NA3a W10a Na1 172.80(16) . .
O25a W3 Na2 67.8(4) . .
O25a W3 O2 172.0(4) . .
O25a W3 O8 100.0(4) . .
O25a W3 O11 99.1(4) . .
O25a W3 O12 101.7(4) . .
O25a W3 O17 103.5(4) . .
NA3a W7 Na2 83.29(14) 2_665 1_455
NA3a W9 Na1 166.13(15) 2_665 .
ZN10b O22 W9 175.6(8) . .
W10a O22 Na1 81.3(3) . .
W10a O32 Na3 81.5(3) 2_665 2_665
W10a O34 Na1 109.1(6) . .
W10a O35 Na3 108.1(5) . .
W3 NA2a W4 53.88(10) . .
W3 NA2a W7 155.8(2) . 1_655
W4 NA2a W7 114.4(2) . 1_655
W8 NA1a W9 64.90(13) . .
W9 NA3a W7 65.24(9) 2_665 2_665
O23 W1 O7 100.2(4) . .
O0AA W2 O2 84.4(3) . .
O8 W2 O2 76.0(3) . .
O8 W2 O0AA 160.2(3) . .
O8 W2 O9 87.9(4) . .
O9 W2 O2 74.0(3) . .
O9 W2 O0AA 89.3(4) . .
O10 W2 O2 82.9(3) . .
O10 W2 O0AA 88.4(4) . .
O10 W2 O8 86.5(4) . .
O10 W2 O9 156.8(3) . .
O24 W2 O2 173.4(4) . .
O11 NA2a W3 26.5(2) . .
O11 NA2a W4 28.3(2) . .
O11 NA2a W7 135.5(4) . 1_655
O24 W2 O0AA 99.6(4) . .
O11 NA2a O29 124.2(5) . 1_655
O12 NA1a W8 37.2(2) . .
O24 W2 O8 100.2(4) . .
O24 W2 O9 100.6(4) . .
O24 W2 O10 102.5(4) . .
O2 W3 Na2 104.8(2) . .
O8 W3 Na2 82.9(3) . .
O8 W3 O2 75.8(3) . .
O8 W3 O12 81.4(4) . .
O11 W3 Na2 33.0(3) . .
O11 W3 O2 74.2(3) . .
O11 W3 O8 87.3(4) . .
O11 W3 O12 157.7(4) . .
O12 W3 Na2 159.2(3) . .
O12 W3 O2 84.4(3) . .
O17 W3 Na2 112.4(3) . .
O17 W3 O2 81.7(3) . .
O17 W3 O8 155.5(4) . .
O17 W3 O11 95.8(4) . .
O17 W3 O12 87.0(4) . .
O2 W4 Na2 104.4(2) . .
O9 W4 Na2 83.5(3) . .
O9 W4 O2 72.5(3) . .
O11 W4 Na2 33.6(3) . .
O11 W4 O2 73.2(3) . .
O11 W4 O9 85.7(4) . .
O13 W4 Na2 161.9(3) . .
O13 W4 O2 86.5(3) . .
O13 W4 O9 86.1(4) . .
O13 W4 O11 159.6(3) . .
O18 W4 Na2 103.2(3) . .
O18 W4 O2 87.8(3) . .
O18 W4 O9 160.2(4) . .
O18 W4 O11 89.9(4) . .
O18 W4 O13 91.5(4) . .
O26 W4 Na2 63.8(3) . .
O26 W4 O2 164.7(4) . .
O26 W4 O9 95.7(4) . .
O26 W4 O11 96.8(4) . .
O26 W4 O13 102.6(4) . .
O26 W4 O18 104.0(4) . .
O1AA W5 O1 73.0(3) . .
O13 W5 O1 84.9(3) . .
O13 W5 O1AA 83.8(3) . .
O13 W5 O14 159.5(4) . .
O14 W5 O1 74.8(3) . .
O14 W5 O1AA 87.9(4) . .
O19 W5 O1 90.3(4) . .
O19 W5 O1AA 162.9(4) . .
O19 W5 O13 91.2(4) . .
O19 W5 O14 91.4(4) . .
O27 W5 O1 163.5(4) . .
O27 W5 O1AA 92.6(4) . .
O27 W5 O13 101.9(4) . .
O27 W5 O14 97.1(4) . .
O27 W5 O19 104.4(4) . .
O2AA W6 O1 76.6(3) . .
O2AA W6 O14 87.2(4) . .
O2AA W6 O15 85.2(4) . .
O14 W6 O1 74.3(3) . .
O14 W6 O15 159.7(3) . .
O15 W6 O1 85.6(3) . .
O28 W6 O1 171.9(4) . .
O28 W6 O2AA 99.9(4) . .
O28 W6 O14 98.3(4) . .
O28 W6 O15 101.5(4) . .
O28 W6 O33 103.4(4) . 2_665
O33 W6 O1 80.7(3) 2_665 .
O33 W6 O2AA 156.4(4) 2_665 .
O33 W6 O14 93.0(4) 2_665 .
O33 W6 O15 86.6(4) 2_665 .
O3 W7 Na2 142.6(2) . 1_455
O3 W7 Na3 87.7(2) . 2_665
O7 W7 Na2 123.8(3) . 1_455
O7 W7 Na3 138.7(3) . 2_665
O7 W7 O3 85.6(3) . .
O7 W7 O15 86.4(4) . .
O7 W7 O16 86.5(4) . .
O7 W7 O21 158.4(4) . .
O15 W7 Na2 115.4(3) . 1_455
O15 W7 Na3 52.4(3) . 2_665
O15 W7 O3 86.1(3) . .
O15 W7 O16 160.3(4) . .
O16 W7 Na2 83.7(3) . 1_455
O16 W7 Na3 130.6(3) . 2_665
O16 W7 O3 75.0(3) . .
O21 W7 Na2 76.5(3) . 1_455
O21 W7 Na3 41.7(3) . 2_665
O21 W7 O3 72.8(3) . .
O21 W7 O15 90.9(4) . .
O21 W7 O16 88.9(3) . .
O29 W7 Na2 28.2(3) . 1_455
O29 W7 Na3 90.8(3) . 2_665
O29 W7 O3 170.8(4) . .
O29 W7 O7 101.4(4) . .
O29 W7 O15 100.2(4) . .
O29 W7 O16 99.3(4) . .
O29 W7 O21 100.2(4) . .
O3 W8 Na1 90.2(2) . .
O10 W8 Na1 139.7(3) . .
O10 W8 O3 86.2(3) . .
O12 W8 Na1 53.5(3) . .
O12 W8 O3 86.6(3) . .
O12 W8 O10 86.2(4) . .
O12 W8 O16 159.7(4) . .
O12 W8 O20 92.5(4) . .
O16 W8 Na1 131.6(3) . .
O16 W8 O3 74.3(3) . .
O16 W8 O10 85.7(3) . .
O20 W8 Na1 43.4(3) . .
O20 W8 O3 72.4(3) . .
O20 W8 O10 158.6(4) . .
O20 W8 O16 88.3(4) . .
O30 W8 Na1 88.5(3) . .
O30 W8 O3 169.8(4) . .
O30 W8 O10 101.3(4) . .
O30 W8 O12 100.7(4) . .
O30 W8 O16 99.2(4) . .
O30 W8 O20 99.9(4) . .
O3 W9 Na1 89.6(2) . .
O3 W9 Na3 90.2(2) . 2_665
O20 W9 Na1 41.6(3) . .
O20 W9 Na3 125.7(3) . 2_665
O20 W9 O3 72.7(3) . .
O21 W9 Na1 124.1(3) . .
O21 W9 Na3 43.2(2) . 2_665
O21 W9 O3 72.8(3) . .
O21 W9 O20 82.6(3) . .
O22 W9 Na1 49.3(3) . .
O22 W9 Na3 144.5(3) . 2_665
O22 W9 O3 87.8(4) . .
O22 W9 O20 87.3(4) . .
O22 W9 O21 160.0(4) . .
O31 W9 Na1 88.5(3) . .
O31 W9 Na3 87.8(3) . 2_665
O31 W9 O3 163.8(4) . .
O31 W9 O20 95.5(4) . .
O31 W9 O21 95.1(4) . .
O31 W9 O22 103.0(4) . .
O31 W9 O32 103.6(4) . .
O32 W9 Na1 145.4(3) . .
O32 W9 Na3 48.4(3) . 2_665
O32 W9 O3 86.9(3) . .
O32 W9 O20 159.2(4) . .
O32 W9 O21 87.5(4) . .
O32 W9 O22 96.2(4) . .
O2 Sb1 O1 88.4(3) . .
O2 Sb1 O3 92.2(3) . .
O3 Sb1 O1 93.0(3) . .
W5 O1 W1 95.6(3) . .
W5 O1 W6 94.2(3) . .
W6 O1 W1 92.1(3) . .
Sb1 O1 W1 136.7(4) . .
Sb1 O1 W5 114.5(4) . .
Sb1 O1 W6 114.6(3) . .
W3 O2 W2 91.2(3) . .
W4 O2 W2 96.0(3) . .
W4 O2 W3 94.4(3) . .
Sb1 O2 W2 139.9(4) . .
Sb1 O2 W3 113.5(3) . .
Sb1 O2 W4 112.1(4) . .
W7 O3 W8 90.9(3) . .
W9 O3 W7 96.2(3) . .
W9 O3 W8 95.8(3) . .
Sb1 O3 W7 128.2(4) . .
Sb1 O3 W8 127.6(4) . .
Sb1 O3 W9 110.3(3) . .
W1 O0AA W2 155.8(5) . .
W1 O1AA W5 116.8(4) . .
W6 O2AA W1 115.7(4) . .
W7 O7 W1 148.5(5) . .
W2 O8 W3 116.7(4) . .
W2 O9 W4 117.6(4) . .
W2 O10 W8 145.3(5) . .
W3 O11 W4 118.2(4) . .
W3 O11 Na2 120.5(5) . .
W4 O11 Na2 118.1(4) . .
W3 O12 Na1 121.4(4) . .
W8 O12 W3 146.4(5) . .
W8 O12 Na1 89.3(4) . .
W4 O13 W5 144.8(5) . .
W6 O14 W5 116.7(4) . .
W6 O15 Na3 123.3(4) . 2_665
W7 O15 W6 144.0(5) . .
W7 O15 Na3 90.3(3) . 2_665
W8 O16 W7 119.8(4) . .
W3 O17 W10 134.3(5) . .
W3 O17 Zn10 132.5(6) . .
W4 O18 W11 133.0(11) . .
W4 O18 Zn11 134.9(7) . .
W5 O19 W11 134.9(9) . .
W5 O19 Zn11 140.2(6) . .
W8 O20 W9 118.9(4) . .
W8 O20 Na1 99.5(4) . .
W9 O20 Na1 99.6(4) . .
W7 O21 W9 118.2(4) . .
W7 O21 Na3 101.9(4) . 2_665
W9 O21 Na3 96.6(4) . 2_665
W9 O22 Na1 96.7(4) . .
W9 O22 W10 177.8(5) . .
W7 O29 Na2 131.5(5) . 1_455
W9 O31 W11 169.9(10) . 2_665
W9 O31 Zn11 171.0(7) . 2_665
W9 O32 Na3 96.3(4) . 2_665
W9 O32 W10 177.8(5) . 2_665
W9 O32 Zn10 170.4(6) . 2_665
W6 O33 W10 134.2(5) 2_665 .
W6 O33 Zn10 147.0(6) 2_665 .
C12 N1 C1 119.9(10) . .
C7 N2 C6 121.8(10) . .
N1 C1 C6 120.1(12) . .
C2 C1 N1 120.2(12) . .
C2 C1 C6 119.7(12) . .
C3 C2 C1 122.5(13) . .
C2 C3 C4 117.6(14) . .
C5 C4 C3 121.8(13) . .
C4 C5 C6 119.0(13) . .
N2 C6 C1 119.8(12) . .
N2 C6 C5 120.8(12) . .
C1 C6 C5 119.4(12) . .
N2 C7 C8 122.7(11) . .
N2 C7 C12 117.0(11) . .
C8 C7 C12 120.3(11) . .
C9 C8 C7 121.5(11) . .
N3 C9 C8 122.2(12) . .
O12 NA1a W9 83.0(3) . .
O12 NA1a W10 82.2(3) . .
O15 NA3a W7 37.3(2) 2_665 2_665
O15 NA3a W9 84.5(2) 2_665 2_665
O15 NA3a W10 81.2(2) 2_665 .
O17 W10a Na1 88.4(3) . .
O17 W10a Na3 89.6(3) . .
O17 W10a O22 82.9(4) . .
O17 W10a O32 83.4(3) . 2_665
O17 ZN10b O32 83.3(6) . 2_665
O17 ZN10b O33 160.3(8) . .
O17 ZN10b O35 80.9(6) . .
O18 W11a O19 82.8(13) . .
O18 W11a O31 89.8(13) . 2_665
O18 W11a O37 169.8(17) . .
O19 ZN11b O18 80.6(7) . .
O19 ZN11b O31 95.3(7) . 2_665
O19 W11a O31 89.6(12) . 2_665
O19 ZN11b O36 165.4(8) . .
O19 W11a O37 91.8(12) . .
O19 ZN11b O38 89.4(8) . .
O20 NA1a W8 37.0(2) . .
O20 NA1a W9 38.8(2) . .
O20 NA1a O12 71.2(3) . .
O20 NA1a O22 70.1(4) . .
O20 NA1a W10 112.3(3) . .
O21 NA3a W7 36.4(2) 2_665 2_665
O21 NA3a W9 40.3(2) 2_665 2_665
O21 NA3a O15 71.4(3) 2_665 2_665
O21 NA3a O32 72.5(3) 2_665 2_665
O21 NA3a W10 115.9(3) 2_665 .
O21 NA3a O4AA 115.3(4) 2_665 .
O22 NA1a W8 82.9(3) . .
O22 NA1a W9 34.0(2) . .
O22 W10a Na1 54.6(3) . .
O22 W10a Na3 131.9(3) . .
O22 NA1a O12 80.2(3) . .
O22 ZN10b O17 96.5(7) . .
O22 W10a O32 79.7(4) . 2_665
O22 ZN10b O32 89.0(7) . 2_665
O22 ZN10b O33 97.5(7) . .
O22 ZN10b O34 106.8(9) . .
O22 ZN10b O35 166.5(9) . .
O22 NA1a W10 44.1(2) . .
O29 NA2a W3 150.4(4) 1_655 .
O29 NA2a W4 98.4(3) 1_655 .
O29 NA2a W7 20.3(2) 1_655 1_655
O31 ZN11b O18 88.2(7) 2_665 .
O31 ZN11b O36 87.6(8) 2_665 .
O32 NA3a W7 83.3(2) 2_665 2_665
O32 NA3a W9 35.3(2) 2_665 2_665
O32 W10a Na1 134.2(3) 2_665 .
O32 W10a Na3 52.3(3) 2_665 .
O32 NA3a O15 81.0(3) 2_665 2_665
O32 ZN10b O35 77.6(6) 2_665 .
O32 NA3a W10 46.2(2) 2_665 .
O33 W10a Na1 92.9(3) . .
O33 W10a Na3 90.7(3) . .
O33 W10a O17 165.9(4) . .
O33 W10a O22 86.4(4) . .
O33 W10a O32 85.6(3) . 2_665
O33 ZN10b O32 83.2(6) . 2_665
O33 ZN10b O35 82.2(6) . .
O34 NA1a W8 125.9(4) . .
O34 NA1a W9 113.0(4) . .
O34 W10a Na1 35.9(4) . .
O34 W10a Na3 137.6(4) . .
O34 NA1a O12 89.3(4) . .
O34 W10a O17 95.4(4) . .
O34 ZN10b O17 97.0(7) . .
O34 NA1a O20 145.7(5) . .
O34 W10a O22 90.4(4) . .
O34 NA1a O22 79.1(4) . .
O34 W10a O32 170.1(4) . 2_665
O34 ZN10b O32 164.0(9) . 2_665
O34 W10a O33 93.9(4) . .
O34 ZN10b O33 92.1(7) . .
O34 ZN10b O35 86.7(7) . .
O34 NA1a W10 35.0(3) . .
O34 NA1a O6AA 127.8(7) . .
O35 NA3a W7 124.5(3) . 2_665
O35 NA3a W9 116.8(4) . 2_665
O35 W10a Na1 136.7(3) . .
O35 W10a Na3 36.5(3) . .
O35 NA3a O15 87.5(4) . 2_665
O35 W10a O17 92.0(4) . .
O35 NA3a O21 148.5(4) . 2_665
O35 W10a O22 167.7(4) . .
O35 W10a O32 88.7(4) . 2_665
O35 NA3a O32 81.5(4) . 2_665
O35 W10a O33 96.6(4) . .
O35 W10a O34 101.2(5) . .
O35 NA3a W10 35.4(3) . .
O35 NA3a O4AA 85.1(5) . .
O36 W11a O18 93.4(14) . .
O36 ZN11b O18 85.3(7) . .
O36 W11a O19 175.3(19) . .
O36 W11a O31 87.6(14) . 2_665
O36 W11a O37 91.5(14) . .
O37 ZN11b O18 177.2(11) . .
O37 ZN11b O19 100.5(8) . .
O37 W11a O31 81.5(10) . 2_665
O37 ZN11b O31 89.2(7) . 2_665
O37 ZN11b O36 93.8(9) . .
O37 ZN11b O38 92.2(8) . .
O38 W11a O18 99.0(13) . .
O38 ZN11b O18 90.4(6) . .
O38 W11a O19 89.7(14) . .
O38 W11a O31 171.0(16) . 2_665
O38 ZN11b O31 174.8(10) . 2_665
O38 ZN11b O36 87.3(7) . .
O38 W11a O36 93.6(14) . .
O38 W11a O37 89.6(14) . .
N3 C9 C10 118.5(12) . .
C8 C9 C10 119.3(11) . .
N4 C10 C9 119.4(12) . .
N4 C10 C11 121.8(12) . .
C11 C10 C9 118.7(11) . .
C10 C11 C12 121.3(11) . .
N1 C12 C7 121.3(11) . .
N1 C12 C11 119.8(11) . .
C11 C12 C7 118.8(12) . .
C24 N5 C13 118.9(11) . .
C19 N6 C18 122.4(12) . .
N5 C13 C14 119.7(13) . .
N5 C13 C18 121.6(13) . .
C18 C13 C14 118.7(13) . .
C15 C14 C13 119.2(14) . .
C16 C15 C14 122.5(15) . .
C15 C16 C17 119.7(14) . .
C16 C17 C18 118.7(13) . .
N6 C18 C13 118.4(12) . .
N6 C18 C17 120.5(12) . .
C13 C18 C17 121.0(13) . .
N6 C19 C20 122.4(12) . .
N6 C19 C24 116.9(12) . .
C20 C19 C24 120.8(12) . .
C21 C20 C19 120.3(12) . .
N7 C21 C20 119.7(13) . .
N7 C21 C22 120.2(13) . .
C20 C21 C22 120.0(13) . .
N8 C22 C21 118.9(12) . .
N8 C22 C23 122.3(12) . .
C23 C22 C21 118.8(12) . .
C22 C23 C24 123.0(12) . .
N5 C24 C19 121.9(12) . .
N5 C24 C23 121.2(11) . .
C23 C24 C19 117.0(12) . .
O3AA NA2a W3 83.4(3) . .
O3AA NA2a W4 76.7(4) . .
O3AA NA2a W7 116.4(4) . 1_655
O3AA NA2a O11 84.2(4) . .
O3AA NA2a O29 101.7(5) . 1_655
O3AA NA2a O5AA 165.1(6) . .
O4AA NA3a W7 150.0(4) . 2_665
O4AA NA3a W9 98.6(3) . 2_665
O4AA NA3a O15 172.6(4) . 2_665
O4AA NA3a O32 97.7(4) . 2_665
O4AA NA3a W10 92.6(3) . .
O5AA NA2a W3 84.0(4) . .
O5AA NA2a W4 101.9(5) . .
O5AA NA2a W7 77.9(4) . 1_655
O5AA NA2a O11 88.0(5) . .
O5AA NA2a O29 93.2(6) . 1_655
O6AA NA1a W8 93.5(5) . .
O6AA NA1a W9 114.6(7) . .
O6AA NA1a O12 116.4(7) . .
O6AA NA1a O20 86.6(6) . .
O6AA NA1a O22 145.8(8) . .
O6AA NA1a W10 157.7(5) . .

loop_
_geom_bond_atom_site_label_1
_geom_bond_atom_site_label_2
_geom_bond_distance
_geom_bond_site_symmetry_2
NA2a W7 3.712(7) 1_655
NA3a W7 3.155(4) 2_665
NA3a W9 3.114(5) 2_665
W1 O1 2.295(8) .
W1 O0AA 1.877(9) .
W1 O1AA 1.884(8) .
W1 O2AA 1.979(8) .
W1 O7 1.915(8) .
NA2a O11 2.314(11) .
NA1a O12 2.501(11) .
NA3a O15 2.500(9) 2_665
NA1a O20 2.168(11) .
NA3a O21 2.144(9) 2_665
NA1a O22 2.458(11) .
W1 O23 1.708(9) .
NA2a O29 2.341(12) 1_655
W11a O31 2.19(3) 2_665
ZN11b O31 2.077(18) 2_665
NA3a O32 2.342(10) 2_665
W10a O32 2.135(9) 2_665
ZN10b O32 2.170(16) 2_665
NA1a O34 1.849(13) .
NA3a O35 1.832(11) .
NA1a W10 2.981(6) .
NA3a W10 2.927(5) .
NA2a O3AA 2.248(13) .
NA3a O4AA 2.258(13) .
NA2a O5AA 2.27(2) .
NA1a O6AA 2.078(19) .
W2 O2 2.306(8) .
W2 O0AA 1.922(9) .
W2 O8 1.904(8) .
W2 O9 1.907(8) .
W2 O10 1.898(8) .
W2 O24 1.704(8) .
W3 Na2 3.660(7) .
W3 O2 2.284(8) .
W3 O8 1.948(8) .
W3 O11 1.896(8) .
W3 O12 1.961(8) .
W3 O17 1.860(9) .
W3 O25 1.720(9) .
W4 Na2 3.692(8) .
W4 O2 2.257(8) .
W4 O9 2.056(9) .
W4 O11 1.987(9) .
W4 O13 1.899(9) .
W4 O18 1.798(8) .
W4 O26 1.727(9) .
W5 O1 2.235(8) .
W5 O1AA 2.055(9) .
W5 O13 1.921(8) .
W5 O14 1.964(9) .
W5 O19 1.782(9) .
W5 O27 1.745(9) .
W6 O1 2.284(8) .
W6 O2AA 1.914(8) .
W6 O14 1.924(9) .
W6 O15 1.936(9) .
W6 O28 1.721(8) .
W6 O33 1.890(9) 2_665
W7 Na2 3.712(7) 1_455
W7 Na3 3.155(4) 2_665
W7 O3 2.313(8) .
W7 O7 1.909(8) .
W7 O15 1.912(9) .
W7 O16 1.926(8) .
W7 O21 1.912(8) .
W7 O29 1.720(9) .
W8 Na1 3.109(6) .
W8 O3 2.350(8) .
W8 O10 1.930(8) .
W8 O12 1.880(9) .
W8 O16 1.916(9) .
W8 O20 1.898(8) .
W8 O30 1.735(9) .
W9 Na1 3.220(7) .
W9 Na3 3.114(5) 2_665
W9 O3 2.226(8) .
W9 O20 2.046(8) .
W9 O21 2.026(8) .
W9 O22 1.812(9) .
W9 O31 1.749(8) .
W9 O32 1.811(9) .
Sb1 O1 2.009(8) .
Sb1 O2 1.992(8) .
Sb1 O3 2.006(8) .
O15 Na3 2.500(9) 2_665
O17 W10 1.999(9) .
O17 Zn10 1.965(16) .
O18 W11 1.99(3) .
O18 Zn11 2.172(16) .
O19 W11 2.12(4) .
O19 Zn11 2.03(2) .
O21 Na3 2.144(9) 2_665
O22 W10 2.099(9) .
O22 Zn10 1.664(16) .
O29 Na2 2.341(12) 1_455
O31 W11 2.19(3) 2_665
O31 Zn11 2.077(18) 2_665
O32 Na3 2.342(10) 2_665
O32 W10 2.135(9) 2_665
O32 Zn10 2.170(16) 2_665
O33 W6 1.890(9) 2_665
O33 W10 1.942(8) .
O33 Zn10 2.005(15) .
O34 W10 1.810(11) .
O34 Zn10 1.799(17) .
O35 W10 1.784(11) .
O35 Zn10 2.223(17) .
O36 W11 1.99(4) .
O36 Zn11 2.11(2) .
O37 W11 2.14(3) .
O37 Zn11 1.946(18) .
O38 W11 1.97(3) .
O38 Zn11 2.071(19) .
N1 C1 1.377(16) .
N1 C12 1.337(16) .
N2 C6 1.369(16) .
N2 C7 1.358(16) .
N3 C9 1.339(16) .
N4 C10 1.345(16) .
C1 C2 1.374(18) .
C1 C6 1.392(18) .
C2 C3 1.37(2) .
C3 C4 1.416(19) .
C4 C5 1.362(19) .
C5 C6 1.420(18) .
C7 C8 1.379(18) .
C7 C12 1.450(16) .
C8 C9 1.359(18) .
C9 C10 1.491(17) .
C10 C11 1.377(18) .
C11 C12 1.397(18) .
N5 C13 1.382(18) .
N5 C24 1.310(17) .
N6 C18 1.379(18) .
N6 C19 1.337(18) .
N7 C21 1.327(18) .
N8 C22 1.342(17) .
C13 C14 1.41(2) .
C13 C18 1.397(19) .
C14 C15 1.38(2) .
C15 C16 1.37(2) .
C16 C17 1.40(2) .
C17 C18 1.414(19) .
C19 C20 1.395(19) .
C19 C24 1.480(17) .
C20 C21 1.38(2) .
C21 C22 1.483(18) .
C22 C23 1.367(19) .
C23 C24 1.408(18) .
